data_2229745
loop_
_publ_author_name
'Zhang, Lei'
'Guo, Huan-Mei'
'Li, Wen-Juan'
'Gao, Yi-Jun'
'Meng, Qing-Guo'

_publ_section_title
;
 (3<i>R</i>,6<i>R</i>,12<i>R</i>,20<i>S</i>,24<i>R</i>)-20,24-Epoxydammarane-3,6,12,25-tetraol
;
_journal_coeditor_code LH5198
_journal_issue 4
_journal_name_full 'Acta Crystallographica Section E'
_journal_page_first o846
_journal_paper_doi 10.1107/S1600536811008609
_journal_volume 67
_journal_year 2011
_chemical_formula_iupac 'C30 H52 O5'
_chemical_formula_moiety 'C30 H52 O5'
_chemical_formula_sum 'C30 H52 O5'
_chemical_formula_weight 492.72
_chemical_name_systematic
;
(3<i>R</i>,6<i>R</i>,12<i>R</i>,20<i>S</i>,24<i>R</i>)-20,24-Epoxydammarane-
3,6,12,25-tetraol
;
_space_group_IT_number 19
_symmetry_cell_setting orthorhombic
_symmetry_space_group_name_Hall 'P 2ac 2ab'
_symmetry_space_group_name_H-M 'P 21 21 21'
_atom_sites_solution_hydrogens geom
_atom_sites_solution_primary direct
_atom_sites_solution_secondary difmap
_audit_creation_method SHELXL-97
_cell_angle_alpha 90.00
_cell_angle_beta 90.00
_cell_angle_gamma 90.00
_cell_formula_units_Z 4
_cell_length_a 12.7918(6)
_cell_length_b 13.7842(7)
_cell_length_c 16.0902(8)
_cell_measurement_reflns_used 8789
_cell_measurement_temperature 298(2)
_cell_measurement_theta_max 28.012
_cell_measurement_theta_min 2.172
_cell_volume 2837.1(2)
_computing_cell_refinement 'SAINT (Bruker, 1997)'
_computing_data_collection 'SMART (Bruker, 1997)'
_computing_data_reduction 'SAINT (Bruker, 1997)'
_computing_molecular_graphics 'SHELXTL (Sheldrick, 2008)'
_computing_publication_material 'SHELXTL (Sheldrick, 2008)'
_computing_structure_refinement 'SHELXL97 (Sheldrick, 2008)'
_computing_structure_solution 'SHELXS97 (Sheldrick, 2008)'
_diffrn_ambient_temperature 298(2)
_diffrn_measured_fraction_theta_full 0.999
_diffrn_measured_fraction_theta_max 0.999
_diffrn_measurement_device_type 'Bruker SMART CCD'
_diffrn_measurement_method '\f and \w'
_diffrn_radiation_monochromator graphite
_diffrn_radiation_source 'fine-focus sealed tube'
_diffrn_radiation_type MoK\a
_diffrn_radiation_wavelength 0.71073
_diffrn_reflns_av_R_equivalents 0.0201
_diffrn_reflns_av_sigmaI/netI 0.0139
_diffrn_reflns_limit_h_max 15
_diffrn_reflns_limit_h_min -14
_diffrn_reflns_limit_k_max 17
_diffrn_reflns_limit_k_min -16
_diffrn_reflns_limit_l_max 19
_diffrn_reflns_limit_l_min -17
_diffrn_reflns_number 16320
_diffrn_reflns_theta_full 26.02
_diffrn_reflns_theta_max 26.02
_diffrn_reflns_theta_min 1.95
_exptl_absorpt_coefficient_mu 0.076
_exptl_absorpt_correction_type none
_exptl_crystal_colour colourless
_exptl_crystal_density_diffrn 1.154
_exptl_crystal_density_method 'not measured'
_exptl_crystal_description block
_exptl_crystal_F_000 1088
_exptl_crystal_size_max 0.54
_exptl_crystal_size_mid 0.50
_exptl_crystal_size_min 0.50
_refine_diff_density_max 0.261
_refine_diff_density_min -0.244
_refine_ls_extinction_method none
_refine_ls_goodness_of_fit_ref 1.046
_refine_ls_hydrogen_treatment constr
_refine_ls_matrix_type full
_refine_ls_number_parameters 325
_refine_ls_number_reflns 3141
_refine_ls_number_restraints 6
_refine_ls_restrained_S_all 1.074
_refine_ls_R_factor_all 0.0443
_refine_ls_R_factor_gt 0.0416
_refine_ls_shift/su_max 0.000
_refine_ls_shift/su_mean 0.000
_refine_ls_structure_factor_coef Fsqd
_refine_ls_weighting_details 'calc w=1/[\s^2^(Fo^2^)+(0.0809P)^2^+0.2644P] where P=(Fo^2^+2Fc^2^)/3'
_refine_ls_weighting_scheme calc
_refine_ls_wR_factor_gt 0.1107
_refine_ls_wR_factor_ref 0.1134
_reflns_number_gt 2911
_reflns_number_total 3141
_reflns_threshold_expression I>2\s(I)
_cod_data_source_file lh5198.cif
_cod_data_source_block I
_cod_database_code 2229745
_cod_database_fobs_code 2229745

loop_
_symmetry_equiv_pos_as_xyz
'x, y, z'
'-x+1/2, -y, z+1/2'
'-x, y+1/2, -z+1/2'
'x+1/2, -y+1/2, -z'

loop_
_atom_site_type_symbol
_atom_site_label
_atom_site_fract_x
_atom_site_fract_y
_atom_site_fract_z
_atom_site_U_iso_or_equiv
_atom_site_adp_type
_atom_site_calc_flag
_atom_site_refinement_flags
_atom_site_occupancy
_atom_site_disorder_assembly
_atom_site_disorder_group
C C1 0.17647(17) 0.49883(16) -0.21123(14) 0.0410(5) Uani d . 1 . .
H H1 0.2435 0.4696 -0.2267 0.049 Uiso calc R 1 . .
C C2 0.18569(19) 0.53311(15) -0.12319(15) 0.0449(5) Uani d . 1 . .
H H2A 0.1238 0.5700 -0.1085 0.054 Uiso calc R 1 . .
H H2B 0.2457 0.5757 -0.1182 0.054 Uiso calc R 1 . .
C C3 0.19786(18) 0.44819(14) -0.06334(13) 0.0403(5) Uani d . 1 . .
H H3A 0.2030 0.4730 -0.0071 0.048 Uiso calc R 1 . .
H H3B 0.2625 0.4144 -0.0758 0.048 Uiso calc R 1 . .
C C4 0.10599(15) 0.37543(13) -0.06804(12) 0.0301(4) Uani d . 1 . .
C C5 0.00765(18) 0.42793(16) -0.03552(15) 0.0450(5) Uani d . 1 . .
H H5A 0.0050 0.4229 0.0240 0.067 Uiso calc R 1 . .
H H5B -0.0536 0.3985 -0.0590 0.067 Uiso calc R 1 . .
H H5C 0.0104 0.4951 -0.0512 0.067 Uiso calc R 1 . .
C C6 0.09851(15) 0.34065(13) -0.16103(11) 0.0308(4) Uani d . 1 . .
H H6 0.1650 0.3078 -0.1723 0.037 Uiso calc R 1 . .
C C7 0.09008(17) 0.42290(15) -0.22863(13) 0.0400(5) Uani d . 1 . .
C C8 -0.0189(2) 0.4691(2) -0.23163(19) 0.0588(7) Uani d . 1 . .
H H8A -0.0280 0.5106 -0.1843 0.088 Uiso calc R 1 . .
H H8B -0.0711 0.4191 -0.2309 0.088 Uiso calc R 1 . .
H H8C -0.0258 0.5066 -0.2816 0.088 Uiso calc R 1 . .
C C9 0.1152(3) 0.3832(2) -0.31603(15) 0.0661(8) Uani d . 1 . .
H H9A 0.1302 0.4362 -0.3528 0.099 Uiso calc R 1 . .
H H9B 0.0561 0.3476 -0.3367 0.099 Uiso calc R 1 . .
H H9C 0.1748 0.3410 -0.3130 0.099 Uiso calc R 1 . .
C C10 0.01445(17) 0.26102(15) -0.16760(12) 0.0360(4) Uani d . 1 . .
H H10 -0.0525 0.2870 -0.1481 0.043 Uiso calc R 1 . .
C C11 0.04459(17) 0.17408(14) -0.11425(12) 0.0362(4) Uani d . 1 . .
H H11A 0.1093 0.1471 -0.1355 0.043 Uiso calc R 1 . .
H H11B -0.0091 0.1248 -0.1200 0.043 Uiso calc R 1 . .
C C12 0.05889(14) 0.19643(13) -0.02208(11) 0.0282(4) Uani d . 1 . .
C C13 -0.05053(15) 0.21586(16) 0.01561(14) 0.0406(5) Uani d . 1 . .
H H13A -0.0895 0.2574 -0.0209 0.061 Uiso calc R 1 . .
H H13B -0.0429 0.2468 0.0687 0.061 Uiso calc R 1 . .
H H13C -0.0870 0.1555 0.0224 0.061 Uiso calc R 1 . .
C C14 0.13479(14) 0.28469(13) -0.01349(11) 0.0279(4) Uani d . 1 . .
H H14 0.2012 0.2615 -0.0364 0.033 Uiso calc R 1 . .
C C15 0.15847(17) 0.30546(14) 0.07854(12) 0.0363(4) Uani d . 1 . .
H H15A 0.2095 0.3574 0.0819 0.044 Uiso calc R 1 . .
H H15B 0.0950 0.3278 0.1054 0.044 Uiso calc R 1 . .
C C16 0.20003(16) 0.21773(15) 0.12529(11) 0.0344(4) Uani d . 1 . .
H H16 0.2676 0.1994 0.1013 0.041 Uiso calc R 1 . .
C C17 0.12547(14) 0.13222(13) 0.11688(11) 0.0298(4) Uani d . 1 . .
H H17 0.0574 0.1534 0.1381 0.036 Uiso calc R 1 . .
C C18 0.11087(14) 0.10824(13) 0.02336(11) 0.0300(4) Uani d . 1 . .
C C19 0.21614(17) 0.07853(14) -0.01680(13) 0.0385(4) Uani d . 1 . .
H H19A 0.2556 0.0401 0.0218 0.058 Uiso calc R 1 . .
H H19B 0.2551 0.1357 -0.0310 0.058 Uiso calc R 1 . .
H H19C 0.2029 0.0413 -0.0661 0.058 Uiso calc R 1 . .
C C20 0.04667(18) 0.01370(14) 0.02911(13) 0.0395(5) Uani d . 1 . .
H H20A -0.0254 0.0270 0.0439 0.047 Uiso calc R 1 . .
H H20B 0.0482 -0.0216 -0.0230 0.047 Uiso calc R 1 . .
C C21 0.1027(2) -0.04328(15) 0.09838(14) 0.0446(5) Uani d . 1 . .
H H21A 0.1572 -0.0839 0.0751 0.054 Uiso calc R 1 . .
H H21B 0.0534 -0.0843 0.1278 0.054 Uiso calc R 1 . .
C C22 0.15043(17) 0.03336(14) 0.15818(12) 0.0363(4) Uani d . 1 . .
H H22 0.2265 0.0248 0.1588 0.044 Uiso calc R 1 . .
C C23 0.10904(18) 0.01715(16) 0.24673(13) 0.0407(5) Uani d . 1 . .
C C24 0.1500(3) -0.07978(18) 0.28034(17) 0.0605(7) Uani d . 1 . .
H H24A 0.2250 -0.0802 0.2781 0.091 Uiso calc R 1 . .
H H24B 0.1231 -0.1319 0.2471 0.091 Uiso calc R 1 . .
H H24C 0.1277 -0.0879 0.3369 0.091 Uiso calc R 1 . .
C C25 -0.0109(2) 0.0249(2) 0.25591(16) 0.0551(6) Uani d . 1 . .
H H25A -0.0426 0.0461 0.2042 0.066 Uiso calc R 1 . .
H H25B -0.0407 -0.0372 0.2714 0.066 Uiso calc R 1 . .
C C26 -0.0286(3) 0.0990(3) 0.3237(2) 0.0756(9) Uani d . 1 . .
H H26A -0.0801 0.0759 0.3633 0.091 Uiso calc R 1 . .
H H26B -0.0525 0.1600 0.3004 0.091 Uiso calc R 1 . .
C C27 0.0770(2) 0.11130(18) 0.36501(14) 0.0534(6) Uani d . 1 . .
H H27 0.0855 0.0604 0.4070 0.064 Uiso calc R 1 . .
C C28 0.0987(3) 0.20971(19) 0.40561(17) 0.0663(8) Uani d . 1 . .
C C29 0.2120(4) 0.2150(2) 0.4350(2) 0.0942(13) Uani d . 1 . .
H H29A 0.2579 0.2094 0.3880 0.141 Uiso calc R 1 . .
H H29B 0.2255 0.1629 0.4731 0.141 Uiso calc R 1 . .
H H29C 0.2238 0.2759 0.4623 0.141 Uiso calc R 1 . .
C C30 0.0201(4) 0.2255(3) 0.4772(2) 0.1030(14) Uani d U 1 . .
H H30A 0.0299 0.2890 0.5004 0.155 Uiso calc R 1 . .
H H30B 0.0314 0.1775 0.5195 0.155 Uiso calc R 1 . .
H H30C -0.0499 0.2198 0.4562 0.155 Uiso calc R 1 . .
O O2 0.21633(15) 0.24775(12) 0.21002(9) 0.0491(4) Uani d . 1 . .
H H2 0.2176 0.1999 0.2403 0.074 Uiso calc R 1 . .
O O3 0.00324(17) 0.22871(13) -0.25149(10) 0.0572(5) Uani d . 1 . .
H H3 -0.0404 0.1852 -0.2535 0.086 Uiso calc R 1 . .
O O4 0.15864(14) 0.57985(12) -0.26633(12) 0.0549(4) Uani d . 1 . .
H H4 0.2056 0.6198 -0.2605 0.082 Uiso calc R 1 . .
O O5 0.14937(13) 0.09411(11) 0.29913(9) 0.0426(4) Uani d . 1 . .
O O1 0.0805(2) 0.28725(13) 0.34886(13) 0.0759(7) Uani d . 1 . .
H H1A 0.0692 0.2651 0.3024 0.114 Uiso calc R 1 . .

loop_
_atom_site_aniso_label
_atom_site_aniso_U_11
_atom_site_aniso_U_22
_atom_site_aniso_U_33
_atom_site_aniso_U_12
_atom_site_aniso_U_13
_atom_site_aniso_U_23
C1 0.0381(10) 0.0370(10) 0.0478(11) -0.0032(9) -0.0025(9) 0.0145(10)
C2 0.0528(13) 0.0297(9) 0.0523(12) -0.0109(9) -0.0068(10) 0.0062(9)
C3 0.0486(11) 0.0319(9) 0.0404(10) -0.0103(9) -0.0084(9) 0.0051(9)
C4 0.0328(9) 0.0250(8) 0.0325(9) -0.0007(7) -0.0008(8) 0.0003(7)
C5 0.0497(12) 0.0345(10) 0.0506(12) 0.0115(9) 0.0102(10) -0.0001(9)
C6 0.0314(9) 0.0294(8) 0.0316(9) -0.0007(8) -0.0010(8) 0.0027(7)
C7 0.0443(11) 0.0367(10) 0.0392(10) -0.0067(9) -0.0064(9) 0.0094(8)
C8 0.0474(13) 0.0524(14) 0.0767(18) -0.0077(11) -0.0191(13) 0.0309(13)
C9 0.101(2) 0.0597(15) 0.0372(12) -0.0213(16) 0.0000(14) 0.0098(11)
C10 0.0418(10) 0.0342(10) 0.0320(9) -0.0079(8) -0.0071(8) 0.0030(8)
C11 0.0455(11) 0.0275(9) 0.0356(10) -0.0072(8) -0.0075(9) -0.0016(8)
C12 0.0299(9) 0.0253(8) 0.0294(8) -0.0028(7) -0.0015(7) 0.0011(7)
C13 0.0282(9) 0.0448(11) 0.0488(11) -0.0021(8) 0.0024(8) 0.0086(10)
C14 0.0277(8) 0.0264(8) 0.0295(8) -0.0035(7) 0.0004(7) -0.0007(7)
C15 0.0470(11) 0.0305(9) 0.0315(9) -0.0093(9) -0.0028(8) -0.0016(8)
C16 0.0359(9) 0.0395(10) 0.0279(9) -0.0100(8) -0.0030(8) 0.0016(8)
C17 0.0286(9) 0.0328(9) 0.0279(8) -0.0036(7) 0.0001(7) 0.0026(7)
C18 0.0311(9) 0.0272(9) 0.0318(9) -0.0030(7) -0.0011(8) -0.0006(7)
C19 0.0437(11) 0.0328(9) 0.0390(10) 0.0067(8) 0.0070(9) 0.0011(8)
C20 0.0494(11) 0.0307(9) 0.0386(10) -0.0109(9) -0.0044(9) -0.0005(8)
C21 0.0600(13) 0.0328(10) 0.0411(11) -0.0061(10) -0.0015(10) 0.0038(9)
C22 0.0369(10) 0.0344(9) 0.0377(10) -0.0020(8) -0.0017(8) 0.0059(8)
C23 0.0485(11) 0.0377(11) 0.0359(10) -0.0063(9) -0.0050(9) 0.0084(9)
C24 0.091(2) 0.0439(13) 0.0467(13) -0.0027(13) -0.0142(14) 0.0139(11)
C25 0.0490(13) 0.0685(16) 0.0480(12) -0.0168(12) 0.0038(10) 0.0152(12)
C26 0.0608(17) 0.091(2) 0.0746(19) 0.0033(17) 0.0135(15) 0.0000(19)
C27 0.0756(17) 0.0478(12) 0.0369(11) 0.0024(12) 0.0091(11) 0.0098(10)
C28 0.112(2) 0.0402(12) 0.0463(13) 0.0050(15) 0.0070(15) 0.0074(11)
C29 0.161(4) 0.0472(15) 0.074(2) -0.010(2) -0.046(2) 0.0026(15)
C30 0.171(4) 0.067(2) 0.071(2) 0.009(2) 0.040(2) -0.0019(16)
O2 0.0687(10) 0.0474(9) 0.0311(7) -0.0241(8) -0.0123(7) 0.0037(7)
O3 0.0882(13) 0.0489(10) 0.0346(7) -0.0240(9) -0.0183(8) 0.0033(7)
O4 0.0598(10) 0.0438(9) 0.0610(10) -0.0155(8) -0.0113(9) 0.0241(8)
O5 0.0519(9) 0.0414(8) 0.0346(7) -0.0059(7) -0.0038(6) 0.0064(6)
O1 0.1141(18) 0.0473(10) 0.0663(12) 0.0204(12) 0.0115(12) 0.0160(9)

loop_
_atom_type_symbol
_atom_type_description
_atom_type_scat_dispersion_real
_atom_type_scat_dispersion_imag
_atom_type_scat_source
C C 0.0033 0.0000 'International Tables Vol C Tables 4.2.6.8 and 6.1.1.4'
H H 0.0000 0.0000 'International Tables Vol C Tables 4.2.6.8 and 6.1.1.4'
O O 0.0106 0.0000 'International Tables Vol C Tables 4.2.6.8 and 6.1.1.4'

loop_
_geom_angle_atom_site_label_1
_geom_angle_atom_site_label_2
_geom_angle_atom_site_label_3
_geom_angle_site_symmetry_1
_geom_angle_site_symmetry_3
_geom_angle
_geom_angle_publ_flag
O4 C1 C2 . . 110.43(18) ?
O4 C1 C7 . . 107.41(16) ?
C2 C1 C7 . . 116.14(18) ?
O4 C1 H1 . . 107.5 ?
C2 C1 H1 . . 107.5 ?
C7 C1 H1 . . 107.5 ?
C1 C2 C3 . . 111.31(17) ?
C1 C2 H2A . . 109.4 ?
C3 C2 H2A . . 109.4 ?
C1 C2 H2B . . 109.4 ?
C3 C2 H2B . . 109.4 ?
H2A C2 H2B . . 108.0 ?
C2 C3 C4 . . 112.93(17) ?
C2 C3 H3A . . 109.0 ?
C4 C3 H3A . . 109.0 ?
C2 C3 H3B . . 109.0 ?
C4 C3 H3B . . 109.0 ?
H3A C3 H3B . . 107.8 ?
C5 C4 C3 . . 107.38(16) ?
C5 C4 C14 . . 112.02(16) ?
C3 C4 C14 . . 108.10(15) ?
C5 C4 C6 . . 114.56(17) ?
C3 C4 C6 . . 106.87(15) ?
C14 C4 C6 . . 107.61(14) ?
C4 C5 H5A . . 109.5 ?
C4 C5 H5B . . 109.5 ?
H5A C5 H5B . . 109.5 ?
C4 C5 H5C . . 109.5 ?
H5A C5 H5C . . 109.5 ?
H5B C5 H5C . . 109.5 ?
C10 C6 C4 . . 108.96(15) ?
C10 C6 C7 . . 114.70(15) ?
C4 C6 C7 . . 116.19(16) ?
C10 C6 H6 . . 105.3 ?
C4 C6 H6 . . 105.3 ?
C7 C6 H6 . . 105.3 ?
C8 C7 C9 . . 107.9(2) ?
C8 C7 C1 . . 111.95(19) ?
C9 C7 C1 . . 104.9(2) ?
C8 C7 C6 . . 112.53(18) ?
C9 C7 C6 . . 111.07(19) ?
C1 C7 C6 . . 108.25(16) ?
C7 C8 H8A . . 109.5 ?
C7 C8 H8B . . 109.5 ?
H8A C8 H8B . . 109.5 ?
C7 C8 H8C . . 109.5 ?
H8A C8 H8C . . 109.5 ?
H8B C8 H8C . . 109.5 ?
C7 C9 H9A . . 109.5 ?
C7 C9 H9B . . 109.5 ?
H9A C9 H9B . . 109.5 ?
C7 C9 H9C . . 109.5 ?
H9A C9 H9C . . 109.5 ?
H9B C9 H9C . . 109.5 ?
O3 C10 C11 . . 108.21(17) ?
O3 C10 C6 . . 110.93(17) ?
C11 C10 C6 . . 110.19(16) ?
O3 C10 H10 . . 109.2 ?
C11 C10 H10 . . 109.2 ?
C6 C10 H10 . . 109.2 ?
C10 C11 C12 . . 114.79(16) ?
C10 C11 H11A . . 108.6 ?
C12 C11 H11A . . 108.6 ?
C10 C11 H11B . . 108.6 ?
C12 C11 H11B . . 108.6 ?
H11A C11 H11B . . 107.5 ?
C11 C12 C13 . . 107.89(16) ?
C11 C12 C14 . . 108.52(15) ?
C13 C12 C14 . . 113.09(16) ?
C11 C12 C18 . . 110.36(15) ?
C13 C12 C18 . . 109.58(15) ?
C14 C12 C18 . . 107.41(14) ?
C12 C13 H13A . . 109.5 ?
C12 C13 H13B . . 109.5 ?
H13A C13 H13B . . 109.5 ?
C12 C13 H13C . . 109.5 ?
H13A C13 H13C . . 109.5 ?
H13B C13 H13C . . 109.5 ?
C15 C14 C12 . . 110.63(14) ?
C15 C14 C4 . . 115.82(15) ?
C12 C14 C4 . . 115.13(14) ?
C15 C14 H14 . . 104.6 ?
C12 C14 H14 . . 104.6 ?
C4 C14 H14 . . 104.6 ?
C16 C15 C14 . . 113.40(16) ?
C16 C15 H15A . . 108.9 ?
C14 C15 H15A . . 108.9 ?
C16 C15 H15B . . 108.9 ?
C14 C15 H15B . . 108.9 ?
H15A C15 H15B . . 107.7 ?
O2 C16 C15 . . 106.89(16) ?
O2 C16 C17 . . 113.42(15) ?
C15 C16 C17 . . 110.66(15) ?
O2 C16 H16 . . 108.6 ?
C15 C16 H16 . . 108.6 ?
C17 C16 H16 . . 108.6 ?
C16 C17 C22 . . 120.91(15) ?
C16 C17 C18 . . 109.06(15) ?
C22 C17 C18 . . 104.68(15) ?
C16 C17 H17 . . 107.2 ?
C22 C17 H17 . . 107.2 ?
C18 C17 H17 . . 107.2 ?
C20 C18 C19 . . 105.34(16) ?
C20 C18 C17 . . 100.71(15) ?
C19 C18 C17 . . 110.87(15) ?
C20 C18 C12 . . 117.21(15) ?
C19 C18 C12 . . 112.30(15) ?
C17 C18 C12 . . 109.77(15) ?
C18 C19 H19A . . 109.5 ?
C18 C19 H19B . . 109.5 ?
H19A C19 H19B . . 109.5 ?
C18 C19 H19C . . 109.5 ?
H19A C19 H19C . . 109.5 ?
H19B C19 H19C . . 109.5 ?
C21 C20 C18 . . 103.09(16) ?
C21 C20 H20A . . 111.1 ?
C18 C20 H20A . . 111.1 ?
C21 C20 H20B . . 111.1 ?
C18 C20 H20B . . 111.1 ?
H20A C20 H20B . . 109.1 ?
C20 C21 C22 . . 106.51(16) ?
C20 C21 H21A . . 110.4 ?
C22 C21 H21A . . 110.4 ?
C20 C21 H21B . . 110.4 ?
C22 C21 H21B . . 110.4 ?
H21A C21 H21B . . 108.6 ?
C23 C22 C17 . . 117.05(17) ?
C23 C22 C21 . . 109.87(17) ?
C17 C22 C21 . . 104.55(15) ?
C23 C22 H22 . . 108.4 ?
C17 C22 H22 . . 108.4 ?
C21 C22 H22 . . 108.4 ?
O5 C23 C24 . . 108.09(17) ?
O5 C23 C22 . . 108.07(16) ?
C24 C23 C22 . . 109.6(2) ?
O5 C23 C25 . . 104.3(2) ?
C24 C23 C25 . . 111.5(2) ?
C22 C23 C25 . . 114.89(19) ?
C23 C24 H24A . . 109.5 ?
C23 C24 H24B . . 109.5 ?
H24A C24 H24B . . 109.5 ?
C23 C24 H24C . . 109.5 ?
H24A C24 H24C . . 109.5 ?
H24B C24 H24C . . 109.5 ?
C26 C25 C23 . . 105.3(2) ?
C26 C25 H25A . . 110.7 ?
C23 C25 H25A . . 110.7 ?
C26 C25 H25B . . 110.7 ?
C23 C25 H25B . . 110.7 ?
H25A C25 H25B . . 108.8 ?
C25 C26 C27 . . 105.0(2) ?
C25 C26 H26A . . 110.7 ?
C27 C26 H26A . . 110.7 ?
C25 C26 H26B . . 110.7 ?
C27 C26 H26B . . 110.7 ?
H26A C26 H26B . . 108.8 ?
O5 C27 C26 . . 103.5(2) ?
O5 C27 C28 . . 110.3(2) ?
C26 C27 C28 . . 116.6(3) ?
O5 C27 H27 . . 108.7 ?
C26 C27 H27 . . 108.7 ?
C28 C27 H27 . . 108.7 ?
O1 C28 C29 . . 108.6(3) ?
O1 C28 C27 . . 111.2(2) ?
C29 C28 C27 . . 110.3(3) ?
O1 C28 C30 . . 105.4(3) ?
C29 C28 C30 . . 112.4(3) ?
C27 C28 C30 . . 108.9(3) ?
C28 C29 H29A . . 109.5 ?
C28 C29 H29B . . 109.5 ?
H29A C29 H29B . . 109.5 ?
C28 C29 H29C . . 109.5 ?
H29A C29 H29C . . 109.5 ?
H29B C29 H29C . . 109.5 ?
C28 C30 H30A . . 109.5 ?
C28 C30 H30B . . 109.5 ?
H30A C30 H30B . . 109.5 ?
C28 C30 H30C . . 109.5 ?
H30A C30 H30C . . 109.5 ?
H30B C30 H30C . . 109.5 ?
C16 O2 H2 . . 109.5 ?
C10 O3 H3 . . 109.5 ?
C1 O4 H4 . . 109.5 ?
C27 O5 C23 . . 108.82(18) ?
C28 O1 H1A . . 109.5 ?

loop_
_geom_bond_atom_site_label_1
_geom_bond_atom_site_label_2
_geom_bond_site_symmetry_2
_geom_bond_distance
_geom_bond_publ_flag
C1 O4 . 1.444(2) ?
C1 C2 . 1.498(3) ?
C1 C7 . 1.548(3) ?
C1 H1 . 0.9800 ?
C2 C3 . 1.524(3) ?
C2 H2A . 0.9700 ?
C2 H2B . 0.9700 ?
C3 C4 . 1.547(3) ?
C3 H3A . 0.9700 ?
C3 H3B . 0.9700 ?
C4 C5 . 1.543(3) ?
C4 C14 . 1.572(2) ?
C4 C6 . 1.574(3) ?
C5 H5A . 0.9600 ?
C5 H5B . 0.9600 ?
C5 H5C . 0.9600 ?
C6 C10 . 1.540(3) ?
C6 C7 . 1.575(3) ?
C6 H6 . 0.9800 ?
C7 C8 . 1.534(3) ?
C7 C9 . 1.543(3) ?
C8 H8A . 0.9600 ?
C8 H8B . 0.9600 ?
C8 H8C . 0.9600 ?
C9 H9A . 0.9600 ?
C9 H9B . 0.9600 ?
C9 H9C . 0.9600 ?
C10 O3 . 1.428(2) ?
C10 C11 . 1.524(3) ?
C10 H10 . 0.9800 ?
C11 C12 . 1.526(3) ?
C11 H11A . 0.9700 ?
C11 H11B . 0.9700 ?
C12 C13 . 1.549(3) ?
C12 C14 . 1.563(2) ?
C12 C18 . 1.567(2) ?
C13 H13A . 0.9600 ?
C13 H13B . 0.9600 ?
C13 H13C . 0.9600 ?
C14 C15 . 1.538(3) ?
C14 H14 . 0.9800 ?
C15 C16 . 1.520(3) ?
C15 H15A . 0.9700 ?
C15 H15B . 0.9700 ?
C16 O2 . 1.440(2) ?
C16 C17 . 1.522(2) ?
C16 H16 . 0.9800 ?
C17 C22 . 1.549(3) ?
C17 C18 . 1.552(2) ?
C17 H17 . 0.9800 ?
C18 C20 . 1.543(2) ?
C18 C19 . 1.549(3) ?
C19 H19A . 0.9600 ?
C19 H19B . 0.9600 ?
C19 H19C . 0.9600 ?
C20 C21 . 1.540(3) ?
C20 H20A . 0.9700 ?
C20 H20B . 0.9700 ?
C21 C22 . 1.554(3) ?
C21 H21A . 0.9700 ?
C21 H21B . 0.9700 ?
C22 C23 . 1.536(3) ?
C22 H22 . 0.9800 ?
C23 O5 . 1.450(3) ?
C23 C24 . 1.534(3) ?
C23 C25 . 1.546(3) ?
C24 H24A . 0.9600 ?
C24 H24B . 0.9600 ?
C24 H24C . 0.9600 ?
C25 C26 . 1.510(4) ?
C25 H25A . 0.9700 ?
C25 H25B . 0.9700 ?
C26 C27 . 1.515(4) ?
C26 H26A . 0.9700 ?
C26 H26B . 0.9700 ?
C27 O5 . 1.427(3) ?
C27 C28 . 1.531(4) ?
C27 H27 . 0.9800 ?
C28 O1 . 1.425(3) ?
C28 C29 . 1.525(5) ?
C28 C30 . 1.544(5) ?
C29 H29A . 0.9600 ?
C29 H29B . 0.9600 ?
C29 H29C . 0.9600 ?
C30 H30A . 0.9600 ?
C30 H30B . 0.9600 ?
C30 H30C . 0.9600 ?
O2 H2 . 0.8200 ?
O3 H3 . 0.8200 ?
O4 H4 . 0.8200 ?
O1 H1A . 0.8200 ?

loop_
_geom_hbond_atom_site_label_D
_geom_hbond_atom_site_label_H
_geom_hbond_atom_site_label_A
_geom_hbond_site_symmetry_A
_geom_hbond_distance_DH
_geom_hbond_distance_HA
_geom_hbond_distance_DA
_geom_hbond_angle_DHA
O1 H1A O2 . 0.82 2.41 2.882(3) 117
O2 H2 O5 . 0.82 1.95 2.697(2) 152
O3 H3 O4 3_544 0.82 2.12 2.929(3) 169
O4 H4 O2 2_564 0.82 2.13 2.890(2) 153

loop_
_geom_torsion_atom_site_label_1
_geom_torsion_atom_site_label_2
_geom_torsion_atom_site_label_3
_geom_torsion_atom_site_label_4
_geom_torsion_site_symmetry_1
_geom_torsion_site_symmetry_2
_geom_torsion_site_symmetry_3
_geom_torsion_site_symmetry_4
_geom_torsion
_geom_torsion_publ_flag
O4 C1 C2 C3 . . . . 176.51(18) ?
C7 C1 C2 C3 . . . . 53.9(3) ?
C1 C2 C3 C4 . . . . -58.2(3) ?
C2 C3 C4 C5 . . . . -66.8(2) ?
C2 C3 C4 C14 . . . . 172.11(17) ?
C2 C3 C4 C6 . . . . 56.5(2) ?
C5 C4 C6 C10 . . . . -66.2(2) ?
C3 C4 C6 C10 . . . . 174.97(15) ?
C14 C4 C6 C10 . . . . 59.06(19) ?
C5 C4 C6 C7 . . . . 65.2(2) ?
C3 C4 C6 C7 . . . . -53.6(2) ?
C14 C4 C6 C7 . . . . -169.54(15) ?
O4 C1 C7 C8 . . . . -47.7(3) ?
C2 C1 C7 C8 . . . . 76.5(2) ?
O4 C1 C7 C9 . . . . 69.1(2) ?
C2 C1 C7 C9 . . . . -166.7(2) ?
O4 C1 C7 C6 . . . . -172.26(17) ?
C2 C1 C7 C6 . . . . -48.1(2) ?
C10 C6 C7 C8 . . . . 53.4(3) ?
C4 C6 C7 C8 . . . . -75.3(2) ?
C10 C6 C7 C9 . . . . -67.8(2) ?
C4 C6 C7 C9 . . . . 163.6(2) ?
C10 C6 C7 C1 . . . . 177.61(18) ?
C4 C6 C7 C1 . . . . 49.0(2) ?
C4 C6 C10 O3 . . . . 178.68(17) ?
C7 C6 C10 O3 . . . . 46.5(2) ?
C4 C6 C10 C11 . . . . -61.5(2) ?
C7 C6 C10 C11 . . . . 166.30(17) ?
O3 C10 C11 C12 . . . . -179.57(18) ?
C6 C10 C11 C12 . . . . 59.0(2) ?
C10 C11 C12 C13 . . . . 71.6(2) ?
C10 C11 C12 C14 . . . . -51.3(2) ?
C10 C11 C12 C18 . . . . -168.72(16) ?
C11 C12 C14 C15 . . . . -175.74(16) ?
C13 C12 C14 C15 . . . . 64.6(2) ?
C18 C12 C14 C15 . . . . -56.43(19) ?
C11 C12 C14 C4 . . . . 50.6(2) ?
C13 C12 C14 C4 . . . . -69.1(2) ?
C18 C12 C14 C4 . . . . 169.89(14) ?
C5 C4 C14 C15 . . . . -60.1(2) ?
C3 C4 C14 C15 . . . . 58.1(2) ?
C6 C4 C14 C15 . . . . 173.16(15) ?
C5 C4 C14 C12 . . . . 71.2(2) ?
C3 C4 C14 C12 . . . . -170.70(16) ?
C6 C4 C14 C12 . . . . -55.6(2) ?
C12 C14 C15 C16 . . . . 54.5(2) ?
C4 C14 C15 C16 . . . . -172.13(16) ?
C14 C15 C16 O2 . . . . -178.89(16) ?
C14 C15 C16 C17 . . . . -54.9(2) ?
O2 C16 C17 C22 . . . . -60.5(2) ?
C15 C16 C17 C22 . . . . 179.36(16) ?
O2 C16 C17 C18 . . . . 178.19(16) ?
C15 C16 C17 C18 . . . . 58.1(2) ?
C16 C17 C18 C20 . . . . 172.77(15) ?
C22 C17 C18 C20 . . . . 42.05(18) ?
C16 C17 C18 C19 . . . . 61.7(2) ?
C22 C17 C18 C19 . . . . -69.06(18) ?
C16 C17 C18 C12 . . . . -63.00(19) ?
C22 C17 C18 C12 . . . . 166.28(14) ?
C11 C12 C18 C20 . . . . -66.3(2) ?
C13 C12 C18 C20 . . . . 52.4(2) ?
C14 C12 C18 C20 . . . . 175.57(15) ?
C11 C12 C18 C19 . . . . 55.9(2) ?
C13 C12 C18 C19 . . . . 174.53(16) ?
C14 C12 C18 C19 . . . . -62.25(19) ?
C11 C12 C18 C17 . . . . 179.69(15) ?
C13 C12 C18 C17 . . . . -61.64(19) ?
C14 C12 C18 C17 . . . . 61.57(18) ?
C19 C18 C20 C21 . . . . 71.6(2) ?
C17 C18 C20 C21 . . . . -43.78(19) ?
C12 C18 C20 C21 . . . . -162.75(17) ?
C18 C20 C21 C22 . . . . 29.8(2) ?
C16 C17 C22 C23 . . . . 90.9(2) ?
C18 C17 C22 C23 . . . . -145.68(17) ?
C16 C17 C22 C21 . . . . -147.28(18) ?
C18 C17 C22 C21 . . . . -23.9(2) ?
C20 C21 C22 C23 . . . . 122.8(2) ?
C20 C21 C22 C17 . . . . -3.6(2) ?
C17 C22 C23 O5 . . . . -56.9(2) ?
C21 C22 C23 O5 . . . . -175.92(17) ?
C17 C22 C23 C24 . . . . -174.54(19) ?
C21 C22 C23 C24 . . . . 66.5(2) ?
C17 C22 C23 C25 . . . . 59.0(3) ?
C21 C22 C23 C25 . . . . -60.0(3) ?
O5 C23 C25 C26 . . . . -7.7(3) ?
C24 C23 C25 C26 . . . . 108.7(2) ?
C22 C23 C25 C26 . . . . -125.8(2) ?
C23 C25 C26 C27 . . . . -13.9(3) ?
C25 C26 C27 O5 . . . . 30.9(3) ?
C25 C26 C27 C28 . . . . 152.2(2) ?
O5 C27 C28 O1 . . . . 64.9(3) ?
C26 C27 C28 O1 . . . . -52.7(3) ?
O5 C27 C28 C29 . . . . -55.5(3) ?
C26 C27 C28 C29 . . . . -173.2(3) ?
O5 C27 C28 C30 . . . . -179.3(3) ?
C26 C27 C28 C30 . . . . 63.0(3) ?
C26 C27 O5 C23 . . . . -37.5(2) ?
C28 C27 O5 C23 . . . . -163.0(2) ?
C24 C23 O5 C27 . . . . -90.3(2) ?
C22 C23 O5 C27 . . . . 151.15(18) ?
C25 C23 O5 C27 . . . . 28.5(2) ?

loop_
_cod_related_entry_id
_cod_related_entry_database
_cod_related_entry_code
1 ChemSpider 30656597
